data_2242380
loop_
_publ_author_name
'Lasri, Jamal'
'Chulvi, Katherine'
'Eltayeb, Naser Eltaher'

_publ_section_title
;
 Crystal structures of (<i>E</i>)-1-naphthaldehyde oxime and
 (<i>E</i>)-phenanthrene-9-carbaldehyde oxime
;
_journal_coeditor_code ZS2397
_journal_issue 3
_journal_name_full 'Acta Crystallographica Section E'
_journal_page_first 332
_journal_page_last 336
_journal_paper_doi 10.1107/S2056989018002116
_journal_volume 74
_journal_year 2018
_chemical_formula_iupac 'C11 H9 N O'
_chemical_formula_moiety 'C11 H9 N O'
_chemical_formula_sum 'C11 H9 N O'
_chemical_formula_weight 171.19
_chemical_name_common '(<i>E</i>)-1-naphthaldehyde oxime'
_chemical_name_systematic
;
(<i>E</i>)-1-Naphthaldehyde oxime
;
_space_group_crystal_system monoclinic
_space_group_IT_number 4
_space_group_name_Hall 'P 2yb'
_space_group_name_H-M_alt 'P 1 21 1'
_symmetry_space_group_name_Hall 'P 2yb'
_symmetry_space_group_name_H-M 'P 1 21 1'
_atom_sites_solution_hydrogens mixed
_audit_creation_method SHELXL-2014/7
_cell_angle_alpha 90
_cell_angle_beta 94.03(5)
_cell_angle_gamma 90
_cell_formula_units_Z 2
_cell_length_a 7.928(5)
_cell_length_b 4.843(3)
_cell_length_c 11.444(7)
_cell_measurement_reflns_used 1367
_cell_measurement_temperature 295(2)
_cell_measurement_theta_max 22.55
_cell_measurement_theta_min 2.57
_cell_volume 438.3(5)
_computing_cell_refinement
;
SAINT (Bruker, 2016)
;
_computing_data_collection
;
APEX3 (Bruker, 2016)
;
_computing_data_reduction
;
SAINT (Bruker, 2016)
;
_computing_molecular_graphics
;
SHELXL2014 (Sheldrick, 2015b)
;
_computing_structure_refinement
;
SHELXL2014 (Sheldrick, 2015b)
;
_computing_structure_solution
;
SHELXT2014 (Sheldrick, 2015a)
;
_diffrn_ambient_temperature 295(2)
_diffrn_measured_fraction_theta_full 0.999
_diffrn_measured_fraction_theta_max 0.993
_diffrn_measurement_device_type 'Bruker D8 Quest'
_diffrn_measurement_method '\f and \w scans'
_diffrn_radiation_type MoK\a
_diffrn_radiation_wavelength 0.71073
_diffrn_reflns_av_R_equivalents 0.0999
_diffrn_reflns_limit_h_max 9
_diffrn_reflns_limit_h_min -9
_diffrn_reflns_limit_k_max 5
_diffrn_reflns_limit_k_min -5
_diffrn_reflns_limit_l_max 13
_diffrn_reflns_limit_l_min -13
_diffrn_reflns_number 5762
_diffrn_reflns_theta_full 25.242
_diffrn_reflns_theta_max 25.396
_diffrn_reflns_theta_min 2.575
_diffrn_standards_interval_count 0
_diffrn_standards_interval_time 0
_diffrn_standards_number 0
_exptl_absorpt_coefficient_mu 0.084
_exptl_absorpt_correction_T_max 0.7452
_exptl_absorpt_correction_T_min 0.6836
_exptl_absorpt_correction_type multi-scan
_exptl_absorpt_process_details
;
(SADABS; Bruker, 2016)
;
_exptl_crystal_colour colourless
_exptl_crystal_density_diffrn 1.297
_exptl_crystal_description block
_exptl_crystal_F_000 180
_exptl_crystal_size_max 0.099
_exptl_crystal_size_mid 0.056
_exptl_crystal_size_min 0.0230
_refine_diff_density_max 0.154
_refine_diff_density_min -0.149
_refine_ls_extinction_method none
_refine_ls_goodness_of_fit_ref 1.063
_refine_ls_hydrogen_treatment mixed
_refine_ls_matrix_type full
_refine_ls_number_parameters 122
_refine_ls_number_reflns 1570
_refine_ls_number_restraints 1
_refine_ls_restrained_S_all 1.063
_refine_ls_R_factor_all 0.1179
_refine_ls_R_factor_gt 0.0551
_refine_ls_shift/su_max 0.000
_refine_ls_shift/su_mean 0.000
_refine_ls_structure_factor_coef Fsqd
_refine_ls_weighting_details 'w=1/[\s^2^(Fo^2^)+(0.0164P)^2^+0.1408P] where P=(Fo^2^+2Fc^2^)/3'
_refine_ls_weighting_scheme calc
_refine_ls_wR_factor_gt 0.0825
_refine_ls_wR_factor_ref 0.0983
_reflns_number_gt 957
_reflns_number_total 1570
_reflns_threshold_expression 'I > 2\s(I)'
_cod_data_source_file zs2397sup1.cif
_cod_data_source_block I
_cod_database_code 2242380
_shelx_space_group_comment
;
The symmetry employed for this shelxl refinement is uniquely defined
by the following loop, which should always be used as a source of
symmetry information in preference to the above space-group names.
They are only intended as comments.
;
_shelx_estimated_absorpt_t_min 0.921
_shelx_estimated_absorpt_t_max 0.995

loop_
_space_group_symop_operation_xyz
'x, y, z'
'-x, y+1/2, -z'

loop_
_atom_site_type_symbol
_atom_site_label
_atom_site_fract_x
_atom_site_fract_y
_atom_site_fract_z
_atom_site_U_iso_or_equiv
_atom_site_adp_type
_atom_site_calc_flag
_atom_site_occupancy
O O1 0.8254(4) -0.0401(7) 0.5056(3) 0.0458(9) Uani d 1
N N1 0.8708(5) 0.1715(9) 0.4312(3) 0.0418(11) Uani d 1
C C1 0.7559(5) 0.4959(10) 0.2895(4) 0.0318(12) Uani d 1
C C2 0.8998(6) 0.5156(11) 0.2295(4) 0.0452(14) Uani d 1
H H2 0.9903 0.3987 0.2494 0.054 Uiso calc 1
C C3 0.9129(7) 0.7072(14) 0.1393(5) 0.0569(16) Uani d 1
H H3 1.0128 0.7207 0.1017 0.068 Uiso calc 1
C C4 0.7801(7) 0.8737(11) 0.1066(4) 0.0499(15) Uani d 1
H H4 0.7888 0.9970 0.0450 0.060 Uiso calc 1
C C4' 0.6296(6) 0.8624(10) 0.1645(4) 0.0377(12) Uani d 1
C C5 0.4924(6) 1.0383(10) 0.1338(4) 0.0468(15) Uani d 1
H H5 0.5009 1.1626 0.0726 0.056 Uiso calc 1
C C6 0.3485(7) 1.0323(12) 0.1907(5) 0.0570(17) Uani d 1
H H6 0.2585 1.1479 0.1677 0.068 Uiso calc 1
C C7 0.3370(6) 0.8491(11) 0.2846(4) 0.0478(15) Uani d 1
H H7 0.2393 0.8461 0.3250 0.057 Uiso calc 1
C C8 0.4663(5) 0.6760(11) 0.3176(4) 0.0387(13) Uani d 1
H H8 0.4557 0.5558 0.3800 0.046 Uiso calc 1
C C8' 0.6172(5) 0.6760(10) 0.2582(4) 0.0285(11) Uani d 1
C C11 0.7413(6) 0.2826(9) 0.3785(4) 0.0350(12) Uani d 1
H H11 0.6343 0.2264 0.3972 0.042 Uiso calc 1
H H1 0.922(7) -0.129(13) 0.528(5) 0.10(2) Uiso d 1

loop_
_atom_site_aniso_label
_atom_site_aniso_U_11
_atom_site_aniso_U_22
_atom_site_aniso_U_33
_atom_site_aniso_U_12
_atom_site_aniso_U_13
_atom_site_aniso_U_23
O1 0.041(2) 0.044(2) 0.051(2) 0.008(2) -0.0047(18) 0.008(2)
N1 0.040(2) 0.038(3) 0.046(3) 0.001(2) -0.005(2) -0.005(2)
C1 0.033(3) 0.029(3) 0.033(3) -0.007(3) -0.002(2) -0.007(3)
C2 0.035(3) 0.054(4) 0.048(3) -0.005(3) 0.009(2) -0.014(3)
C3 0.051(3) 0.080(5) 0.043(3) -0.018(4) 0.021(3) -0.012(4)
C4 0.064(4) 0.051(4) 0.036(3) -0.017(3) 0.011(3) -0.005(3)
C4' 0.046(3) 0.037(3) 0.029(3) -0.008(3) -0.003(2) -0.007(3)
C5 0.060(4) 0.037(4) 0.041(3) -0.009(3) -0.011(3) 0.008(3)
C6 0.049(3) 0.049(4) 0.070(4) 0.006(3) -0.013(3) 0.008(4)
C7 0.035(3) 0.048(4) 0.060(4) 0.002(3) 0.000(3) 0.009(3)
C8 0.036(3) 0.039(3) 0.040(3) 0.002(3) -0.002(2) 0.008(3)
C8' 0.029(2) 0.027(3) 0.029(3) -0.004(2) -0.0016(19) -0.008(3)
C11 0.032(3) 0.029(3) 0.044(3) 0.002(2) 0.003(2) -0.008(3)

loop_
_atom_type_symbol
_atom_type_description
_atom_type_scat_dispersion_real
_atom_type_scat_dispersion_imag
_atom_type_scat_source
C C 0.0033 0.0016 'International Tables Vol C Tables 4.2.6.8 and 6.1.1.4'
H H 0.0000 0.0000 'International Tables Vol C Tables 4.2.6.8 and 6.1.1.4'
N N 0.0061 0.0033 'International Tables Vol C Tables 4.2.6.8 and 6.1.1.4'
O O 0.0106 0.0060 'International Tables Vol C Tables 4.2.6.8 and 6.1.1.4'

loop_
_geom_angle_atom_site_label_1
_geom_angle_atom_site_label_2
_geom_angle_atom_site_label_3
_geom_angle
N1 O1 H1 106(4)
C11 N1 O1 111.5(4)
C2 C1 C8' 118.9(4)
C2 C1 C11 120.4(5)
C8' C1 C11 120.6(4)
C1 C2 C3 121.5(5)
C1 C2 H2 119.3
C3 C2 H2 119.3
C4 C3 C2 120.1(5)
C4 C3 H3 119.9
C2 C3 H3 119.9
C3 C4 C4' 120.9(5)
C3 C4 H4 119.5
C4' C4 H4 119.5
C4 C4' C5 121.7(5)
C4 C4' C8' 119.3(5)
C5 C4' C8' 118.9(4)
C6 C5 C4' 122.0(5)
C6 C5 H5 119.0
C4' C5 H5 119.0
C5 C6 C7 119.0(5)
C5 C6 H6 120.5
C7 C6 H6 120.5
C8 C7 C6 121.0(5)
C8 C7 H7 119.5
C6 C7 H7 119.5
C7 C8 C8' 120.9(5)
C7 C8 H8 119.5
C8' C8 H8 119.5
C4' C8' C8 118.1(4)
C4' C8' C1 119.2(4)
C8 C8' C1 122.7(4)
N1 C11 C1 121.9(4)
N1 C11 H11 119.0
C1 C11 H11 119.0

loop_
_geom_bond_atom_site_label_1
_geom_bond_atom_site_label_2
_geom_bond_distance
O1 N1 1.395(5)
O1 H1 0.90(6)
N1 C11 1.273(5)
C1 C2 1.375(6)
C1 C8' 1.429(6)
C1 C11 1.461(6)
C2 C3 1.397(7)
C2 H2 0.9300
C3 C4 1.358(7)
C3 H3 0.9300
C4 C4' 1.406(6)
C4 H4 0.9300
C4' C5 1.407(6)
C4' C8' 1.410(6)
C5 C6 1.353(6)
C5 H5 0.9300
C6 C7 1.402(7)
C6 H6 0.9300
C7 C8 1.357(6)
C7 H7 0.9300
C8 C8' 1.417(5)
C8 H8 0.9300
C11 H11 0.9300

loop_
_geom_hbond_atom_site_label_D
_geom_hbond_atom_site_label_H
_geom_hbond_atom_site_label_A
_geom_hbond_site_symmetry_A
_geom_hbond_distance_DH
_geom_hbond_distance_HA
_geom_hbond_distance_DA
_geom_hbond_angle_DHA
O1 H1 N1 2_746 0.90(6) 1.94(6) 2.834(5) 177(6)

loop_
_geom_torsion_atom_site_label_1
_geom_torsion_atom_site_label_2
_geom_torsion_atom_site_label_3
_geom_torsion_atom_site_label_4
_geom_torsion
C8' C1 C2 C3 0.1(7)
C11 C1 C2 C3 176.2(5)
C1 C2 C3 C4 -2.0(8)
C2 C3 C4 C4' 1.8(8)
C3 C4 C4' C5 178.3(5)
C3 C4 C4' C8' 0.3(7)
C4 C4' C5 C6 -178.7(5)
C8' C4' C5 C6 -0.6(7)
C4' C5 C6 C7 1.3(8)
C5 C6 C7 C8 -1.2(8)
C6 C7 C8 C8' 0.2(7)
C4 C4' C8' C8 177.8(4)
C5 C4' C8' C8 -0.3(6)
C4 C4' C8' C1 -2.1(6)
C5 C4' C8' C1 179.7(4)
C7 C8 C8' C4' 0.5(7)
C7 C8 C8' C1 -179.6(4)
C2 C1 C8' C4' 1.9(6)
C11 C1 C8' C4' -174.2(4)
C2 C1 C8' C8 -178.0(4)
C11 C1 C8' C8 5.9(6)
O1 N1 C11 C1 -175.5(4)
C2 C1 C11 N1 23.6(6)
C8' C1 C11 N1 -160.4(4)

_cod_database_fobs_code 2242380
